data_4515602
loop_
_publ_author_name
'Rull, Silvia G.'
'Funes-Ardoiz, Ignacio'
'Maya, Celia'
'Maseras, Feliu'
'Fructos, Manuel R.'
'Belderrain, Tom\'as R.'
'Nicasio, M. Carmen'

_publ_section_title
;
 Elucidating the Mechanism of Aryl Aminations Mediated by NHC-Supported
 Nickel Complexes: Evidence for a Nonradical Ni(0)/Ni(II) Pathway
;
_journal_issue 5
_journal_name_full 'ACS Catalysis'
_journal_page_first 3733
_journal_paper_doi 10.1021/acscatal.8b00856
_journal_volume 8
_journal_year 2018
_chemical_absolute_configuration ad
_chemical_formula_moiety 'C44 H54 N4 Ni'
_chemical_formula_sum 'C44 H54 N4 Ni'
_chemical_formula_weight 697.62
_chemical_properties_physical 'air-sensitive, moisture-sensitive'
_space_group_crystal_system orthorhombic
_space_group_IT_number 19
_space_group_name_Hall 'P 2ac 2ab'
_space_group_name_H-M_alt 'P 21 21 21'
_atom_sites_solution_hydrogens geom
_audit_creation_date 2017-02-25
_audit_creation_method
;

Olex2 1.2

(compiled 2017.02.23 svn.r3390 for OlexSys, GUI svn.r5320)

;
_cell_angle_alpha 90
_cell_angle_beta 90
_cell_angle_gamma 90
_cell_formula_units_Z 8
_cell_length_a 10.1006(7)
_cell_length_b 18.0014(13)
_cell_length_c 42.163(3)
_cell_measurement_reflns_used 9192
_cell_measurement_temperature 100
_cell_measurement_theta_max 26.02
_cell_measurement_theta_min 2.31
_cell_volume 7666.3(9)
_computing_cell_refinement 'SAINT v8.35A (Bruker, 2016)'
_computing_data_collection 'Bruker Apex3, 2016'
_computing_data_reduction 'SAINT v8.35A (Bruker, 2016)'
_computing_molecular_graphics 'Olex2 (Dolomanov et al., 2009)'
_computing_publication_material 'Olex2 (Dolomanov et al., 2009)'
_computing_structure_refinement 'XL (Sheldrick, 2014)'
_computing_structure_solution 'XT (Sheldrick, 2015)'
_diffrn_ambient_temperature 100.0
_diffrn_measured_fraction_theta_full 0.999
_diffrn_measured_fraction_theta_max 0.998
_diffrn_measurement_device 'Fixed Chi Bruker diffractometer'
_diffrn_measurement_device_type 'BRUKER D8 FIXED-CHI'
_diffrn_measurement_method '\f and \w scans'
_diffrn_radiation_monochromator multilayer
_diffrn_radiation_probe x-ray
_diffrn_radiation_type MoK\a
_diffrn_radiation_wavelength 0.71073
_diffrn_reflns_av_R_equivalents 0.0743
_diffrn_reflns_av_unetI/netI 0.0792
_diffrn_reflns_Laue_measured_fraction_full 0.999
_diffrn_reflns_Laue_measured_fraction_max 0.998
_diffrn_reflns_limit_h_max 10
_diffrn_reflns_limit_h_min -12
_diffrn_reflns_limit_k_max 21
_diffrn_reflns_limit_k_min -22
_diffrn_reflns_limit_l_max 52
_diffrn_reflns_limit_l_min -52
_diffrn_reflns_number 58853
_diffrn_reflns_point_group_measured_fraction_full 0.999
_diffrn_reflns_point_group_measured_fraction_max 0.996
_diffrn_reflns_theta_full 26.000
_diffrn_reflns_theta_max 26.054
_diffrn_reflns_theta_min 2.236
_diffrn_source 'microfocus sealed x-ray tube'
_diffrn_source_type 'Incoatec I/mS high brilliance'
_diffrn_standards_decay_% 0
_exptl_absorpt_coefficient_mu 0.541
_exptl_absorpt_correction_T_max 0.7453
_exptl_absorpt_correction_T_min 0.5831
_exptl_absorpt_correction_type multi-scan
_exptl_absorpt_process_details
;

SADABS-2014/5 (Bruker,2014/5) was used for absorption correction. 

wR2(int) was 0.1032 before and 0.0756 after correction. 

The Ratio of minimum to maximum transmission is 0.7824. 

The \l/2 correction factor is Not present.

;
_exptl_crystal_colour 'clear light orange'
_exptl_crystal_colour_lustre clear
_exptl_crystal_colour_modifier light
_exptl_crystal_colour_primary orange
_exptl_crystal_density_diffrn 1.209
_exptl_crystal_description block
_exptl_crystal_F_000 2992
_exptl_crystal_recrystallization_method 'The material was recrystallised from toluene by slow cooling'
_exptl_crystal_size_max 0.12
_exptl_crystal_size_mid 0.08
_exptl_crystal_size_min 0.055
_refine_diff_density_max 0.424
_refine_diff_density_min -0.355
_refine_diff_density_rms 0.062
_refine_ls_abs_structure_details
;

 Flack x determined using 4469 quotients [(I+)-(I-)]/[(I+)+(I-)]

 (Parsons, Flack and Wagner, Acta Cryst. B69 (2013) 249-259).

;
_refine_ls_abs_structure_Flack -0.001(7)
_refine_ls_extinction_coef 0.00120(16)
_refine_ls_extinction_expression Fc^*^=kFc[1+0.001xFc^2^\l^3^/sin(2\q)]^-1/4^
_refine_ls_extinction_method 'SHELXL-2014/7 (Sheldrick 2014'
_refine_ls_goodness_of_fit_ref 1.042
_refine_ls_hydrogen_treatment constr
_refine_ls_matrix_type full
_refine_ls_number_parameters 906
_refine_ls_number_reflns 15127
_refine_ls_number_restraints 0
_refine_ls_restrained_S_all 1.042
_refine_ls_R_factor_all 0.0689
_refine_ls_R_factor_gt 0.0487
_refine_ls_shift/su_max 0.000
_refine_ls_shift/su_mean 0.000
_refine_ls_structure_factor_coef Fsqd
_refine_ls_weighting_details 'w=1/[\s^2^(Fo^2^)+(0.0332P)^2^+3.1768P] where P=(Fo^2^+2Fc^2^)/3'
_refine_ls_weighting_scheme calc
_refine_ls_wR_factor_gt 0.0911
_refine_ls_wR_factor_ref 0.0976
_reflns_Friedel_coverage 0.806
_reflns_Friedel_fraction_full 0.999
_reflns_Friedel_fraction_max 0.995
_reflns_number_gt 12344
_reflns_number_total 15127
_reflns_threshold_expression 'I > 2\s(I)'
_cod_data_source_file cs8b00856_si_004.cif
_cod_data_source_block Compound_4
_cod_original_cell_volume 7666.2(9)
_cod_database_code 4515602
_shelx_shelxl_version_number 2014/7
_shelx_space_group_comment
;

The symmetry employed for this shelxl refinement is uniquely defined

by the following loop, which should always be used as a source of

symmetry information in preference to the above space-group names.

They are only intended as comments.

;
_olex2_refinement_description
;

1. Fixed Uiso

 At 1.2 times of:

  All C(H) groups

 At 1.5 times of:

  All C(H,H,H) groups

2.a Ternary CH refined with riding coordinates:

 C10A(H10A), C13A(H13A), C22A(H22A), C25A(H25A), C10B(H10B), C13B(H13B),

 C22B(H22B), C25B(H25B)

2.b Aromatic/amide H refined with riding coordinates:

 C2A(H2A), C3A(H3A), C6A(H6A), C7A(H7A), C8A(H8A), C18A(H18A), C19A(H19A),

 C20A(H20A), C29A(H29A), C30A(H30A), C31A(H31A), C37A(H37A), C38A(H38A),

 C40A(H40A), C41A(H41A), C42A(H42A), C43A(H43A), C2B(H2B), C3B(H3B), C6B(H6B),

 C7B(H7B), C8B(H8B), C18B(H18B), C19B(H19B), C20B(H20B), C29B(H29B), C30B(H30B),

  C31B(H31B), C37B(H37B), C38B(H38B), C40B(H40B), C41B(H41B), C42B(H42B),

 C43B(H43B)

2.c Idealised Me refined as rotating group:

 C11A(H11A,H11B,H11C), C12A(H12A,H12B,H12C), C14A(H14A,H14B,H14C), C15A(H15A,

 H15B,H15C), C23A(H23A,H23B,H23C), C24A(H24A,H24B,H24C), C26A(H26A,H26B,H26C),

 C27A(H27A,H27B,H27C), C34A(H34A,H34B,H34C), C35A(H35A,H35B,H35C), C36A(H36A,

 H36B,H36C), C11B(H11D,H11E,H11F), C12B(H12D,H12E,H12F), C14B(H14D,H14E,H14F),

 C15B(H15D,H15E,H15F), C23B(H23D,H23E,H23F), C24B(H24D,H24E,H24F), C26B(H26D,

 H26E,H26F), C27B(H27D,H27E,H27F), C34B(H34D,H34E,H34F), C35B(H35D,H35E,H35F),

 C36B(H36D,H36E,H36F)

;
_olex2_diffrn_ambient_temperature_device 'Oxford Cryosystems'
_olex2_exptl_crystal_mounting_method 'The crystal was mounted on a 100 micro/m MITIGEN holder in perfluoroether oil'
_olex2_submission_special_instructions 'No special instructions were received'

loop_
_space_group_symop_operation_xyz
'x, y, z'
'-x+1/2, -y, z+1/2'
'-x, y+1/2, -z+1/2'
'x+1/2, -y+1/2, -z'

loop_
_atom_site_label
_atom_site_type_symbol
_atom_site_fract_x
_atom_site_fract_y
_atom_site_fract_z
_atom_site_U_iso_or_equiv
_atom_site_adp_type
_atom_site_occupancy
_atom_site_site_symmetry_order
_atom_site_calc_flag
_atom_site_refinement_flags_posn
Ni1A Ni 0.32400(5) 0.01005(3) 0.44190(2) 0.01587(14) Uani 1 1 d .
N1A N 0.5722(3) 0.07836(19) 0.42268(8) 0.0157(8) Uani 1 1 d .
C1A C 0.4881(4) 0.0197(3) 0.42256(10) 0.0174(10) Uani 1 1 d .
N2A N 0.5609(3) -0.03829(19) 0.41145(8) 0.0172(8) Uani 1 1 d .
C2A C 0.6980(4) 0.0562(3) 0.41239(10) 0.0221(11) Uani 1 1 d .
H2A H 0.7744 0.0868 0.4108 0.026 Uiso 1 1 calc R
N3A N 0.2317(3) -0.0177(2) 0.47890(8) 0.0184(8) Uani 1 1 d .
C3A C 0.6906(4) -0.0156(3) 0.40521(10) 0.0198(10) Uani 1 1 d .
H3A H 0.7604 -0.0458 0.3973 0.024 Uiso 1 1 calc R
N4A N 0.2012(3) 0.03015(19) 0.40882(8) 0.0175(8) Uani 1 1 d .
C4A C 0.5018(4) -0.1061(2) 0.39922(10) 0.0173(10) Uani 1 1 d .
C5A C 0.4670(4) -0.1072(2) 0.36706(11) 0.0199(10) Uani 1 1 d .
C6A C 0.4051(5) -0.1708(3) 0.35570(12) 0.0262(12) Uani 1 1 d .
H6A H 0.3810 -0.1735 0.3339 0.031 Uiso 1 1 calc R
C7A C 0.3783(5) -0.2297(3) 0.37520(12) 0.0296(12) Uani 1 1 d .
H7A H 0.3332 -0.2719 0.3670 0.036 Uiso 1 1 calc R
C8A C 0.4163(5) -0.2283(3) 0.40674(12) 0.0266(12) Uani 1 1 d .
H8A H 0.3994 -0.2702 0.4199 0.032 Uiso 1 1 calc R
C9A C 0.4791(4) -0.1662(2) 0.41939(11) 0.0216(11) Uani 1 1 d .
C10A C 0.4978(4) -0.0435(3) 0.34434(11) 0.0236(11) Uani 1 1 d .
H10A H 0.5268 0.0001 0.3573 0.028 Uiso 1 1 calc R
C11A C 0.6128(5) -0.0654(3) 0.32241(12) 0.0392(14) Uani 1 1 d .
H11A H 0.6898 -0.0794 0.3352 0.059 Uiso 1 1 calc GR
H11B H 0.6359 -0.0231 0.3088 0.059 Uiso 1 1 calc GR
H11C H 0.5862 -0.1075 0.3092 0.059 Uiso 1 1 calc GR
C12A C 0.3776(5) -0.0197(3) 0.32470(12) 0.0337(13) Uani 1 1 d .
H12A H 0.3496 -0.0609 0.3111 0.051 Uiso 1 1 calc GR
H12B H 0.4013 0.0231 0.3115 0.051 Uiso 1 1 calc GR
H12C H 0.3049 -0.0060 0.3389 0.051 Uiso 1 1 calc GR
C13A C 0.5204(5) -0.1667(3) 0.45413(10) 0.0218(11) Uani 1 1 d .
H13A H 0.5379 -0.1142 0.4607 0.026 Uiso 1 1 calc R
C14A C 0.6487(5) -0.2109(3) 0.45843(12) 0.0336(13) Uani 1 1 d .
H14A H 0.6357 -0.2618 0.4509 0.050 Uiso 1 1 calc GR
H14B H 0.6728 -0.2118 0.4809 0.050 Uiso 1 1 calc GR
H14C H 0.7198 -0.1873 0.4463 0.050 Uiso 1 1 calc GR
C15A C 0.4129(5) -0.1979(3) 0.47590(12) 0.0331(13) Uani 1 1 d .
H15A H 0.3313 -0.1691 0.4732 0.050 Uiso 1 1 calc GR
H15B H 0.4423 -0.1945 0.4980 0.050 Uiso 1 1 calc GR
H15C H 0.3961 -0.2500 0.4705 0.050 Uiso 1 1 calc GR
C16A C 0.5358(4) 0.1559(2) 0.42721(11) 0.0174(10) Uani 1 1 d .
C17A C 0.5528(5) 0.1890(3) 0.45648(11) 0.0219(11) Uani 1 1 d .
C18A C 0.5264(5) 0.2652(3) 0.45880(12) 0.0300(12) Uani 1 1 d .
H18A H 0.5369 0.2895 0.4786 0.036 Uiso 1 1 calc R
C19A C 0.4854(5) 0.3054(3) 0.43289(12) 0.0293(12) Uani 1 1 d .
H19A H 0.4705 0.3573 0.4347 0.035 Uiso 1 1 calc R
C20A C 0.4660(5) 0.2703(3) 0.40418(12) 0.0254(11) Uani 1 1 d .
H20A H 0.4362 0.2985 0.3865 0.031 Uiso 1 1 calc R
C21A C 0.4891(4) 0.1948(2) 0.40050(11) 0.0184(10) Uani 1 1 d .
C22A C 0.5951(5) 0.1475(3) 0.48596(11) 0.0285(12) Uani 1 1 d .
H22A H 0.6071 0.0940 0.4802 0.034 Uiso 1 1 calc R
C23A C 0.7259(6) 0.1767(3) 0.49844(14) 0.0445(15) Uani 1 1 d .
H23A H 0.7924 0.1747 0.4816 0.067 Uiso 1 1 calc GR
H23B H 0.7550 0.1460 0.5163 0.067 Uiso 1 1 calc GR
H23C H 0.7147 0.2281 0.5055 0.067 Uiso 1 1 calc GR
C24A C 0.4877(6) 0.1525(3) 0.51149(11) 0.0391(14) Uani 1 1 d .
H24A H 0.4741 0.2046 0.5174 0.059 Uiso 1 1 calc GR
H24B H 0.5154 0.1242 0.5302 0.059 Uiso 1 1 calc GR
H24C H 0.4048 0.1319 0.5032 0.059 Uiso 1 1 calc GR
C25A C 0.4657(5) 0.1585(3) 0.36844(11) 0.0295(12) Uani 1 1 d .
H25A H 0.4473 0.1048 0.3724 0.035 Uiso 1 1 calc R
C26A C 0.3458(5) 0.1901(3) 0.35077(11) 0.0324(12) Uani 1 1 d .
H26A H 0.2692 0.1912 0.3650 0.049 Uiso 1 1 calc GR
H26B H 0.3259 0.1587 0.3324 0.049 Uiso 1 1 calc GR
H26C H 0.3657 0.2407 0.3436 0.049 Uiso 1 1 calc GR
C27A C 0.5854(5) 0.1625(4) 0.34761(13) 0.0480(17) Uani 1 1 d .
H27A H 0.6105 0.2146 0.3445 0.072 Uiso 1 1 calc GR
H27B H 0.5655 0.1398 0.3270 0.072 Uiso 1 1 calc GR
H27C H 0.6588 0.1358 0.3577 0.072 Uiso 1 1 calc GR
C28A C 0.3603(4) -0.0140(3) 0.48299(10) 0.0183(10) Uani 1 1 d .
C29A C 0.4177(5) -0.0334(3) 0.51181(11) 0.0239(11) Uani 1 1 d .
H29A H 0.5107 -0.0305 0.5151 0.029 Uiso 1 1 calc R
C30A C 0.3334(5) -0.0571(3) 0.53538(11) 0.0263(11) Uani 1 1 d .
H30A H 0.3681 -0.0707 0.5555 0.032 Uiso 1 1 calc R
C31A C 0.1975(5) -0.0613(3) 0.52988(11) 0.0259(11) Uani 1 1 d .
H31A H 0.1402 -0.0782 0.5462 0.031 Uiso 1 1 calc R
C32A C 0.1457(4) -0.0412(3) 0.50092(10) 0.0208(11) Uani 1 1 d .
C33A C 0.0001(5) -0.0435(3) 0.49127(11) 0.0276(12) Uani 1 1 d .
C34A C -0.0408(5) 0.0333(3) 0.47958(14) 0.0442(16) Uani 1 1 d .
H34A H -0.0305 0.0694 0.4968 0.066 Uiso 1 1 calc GR
H34B H -0.1336 0.0321 0.4728 0.066 Uiso 1 1 calc GR
H34C H 0.0153 0.0478 0.4617 0.066 Uiso 1 1 calc GR
C35A C -0.0144(5) -0.0991(4) 0.46429(12) 0.0459(16) Uani 1 1 d .
H35A H 0.0352 -0.0816 0.4458 0.069 Uiso 1 1 calc GR
H35B H -0.1082 -0.1042 0.4587 0.069 Uiso 1 1 calc GR
H35C H 0.0203 -0.1475 0.4710 0.069 Uiso 1 1 calc GR
C36A C -0.0875(5) -0.0659(3) 0.51906(12) 0.0367(14) Uani 1 1 d .
H36A H -0.0606 -0.1150 0.5268 0.055 Uiso 1 1 calc GR
H36B H -0.1800 -0.0677 0.5121 0.055 Uiso 1 1 calc GR
H36C H -0.0781 -0.0295 0.5362 0.055 Uiso 1 1 calc GR
C37A C 0.1437(4) -0.0180(3) 0.38775(10) 0.0224(11) Uani 1 1 d .
H37A H 0.1711 -0.0681 0.3850 0.027 Uiso 1 1 calc R
C38A C 0.0422(5) 0.0143(3) 0.37114(11) 0.0277(11) Uani 1 1 d .
H38A H -0.0110 -0.0085 0.3553 0.033 Uiso 1 1 calc R
C39A C 0.0321(4) 0.0881(3) 0.38220(10) 0.0208(10) Uani 1 1 d .
C40A C -0.0483(5) 0.1495(3) 0.37572(12) 0.0271(12) Uani 1 1 d .
H40A H -0.1128 0.1470 0.3593 0.032 Uiso 1 1 calc R
C41A C -0.0338(5) 0.2132(3) 0.39308(12) 0.0315(13) Uani 1 1 d .
H41A H -0.0912 0.2539 0.3892 0.038 Uiso 1 1 calc R
C42A C 0.0644(5) 0.2195(3) 0.41652(12) 0.0302(12) Uani 1 1 d .
H42A H 0.0734 0.2645 0.4280 0.036 Uiso 1 1 calc R
C43A C 0.1479(5) 0.1607(3) 0.42296(11) 0.0234(11) Uani 1 1 d .
H43A H 0.2148 0.1649 0.4387 0.028 Uiso 1 1 calc R
C44A C 0.1320(4) 0.0952(3) 0.40600(10) 0.0170(10) Uani 1 1 d .
Ni1B Ni 0.23201(5) 0.59166(3) 0.30967(2) 0.01654(14) Uani 1 1 d .
N1B N -0.0157(3) 0.58101(19) 0.34504(8) 0.0140(8) Uani 1 1 d .
C1B C 0.0624(4) 0.5602(2) 0.32017(10) 0.0138(10) Uani 1 1 d .
N2B N -0.0228(3) 0.52491(19) 0.30017(8) 0.0146(8) Uani 1 1 d .
C2B C -0.1469(4) 0.5591(2) 0.34018(10) 0.0142(9) Uani 1 1 d .
H2B H -0.2192 0.5673 0.3541 0.017 Uiso 1 1 calc R
N3B N 0.3286(4) 0.67165(19) 0.29089(8) 0.0172(8) Uani 1 1 d .
C3B C -0.1513(4) 0.5244(2) 0.31226(10) 0.0161(9) Uani 1 1 d .
H3B H -0.2273 0.5033 0.3025 0.019 Uiso 1 1 calc R
N4B N 0.3485(3) 0.5096(2) 0.31738(8) 0.0176(8) Uani 1 1 d .
C4B C 0.0212(4) 0.4764(2) 0.27480(10) 0.0152(10) Uani 1 1 d .
C5B C 0.0366(4) 0.4018(2) 0.28257(10) 0.0162(10) Uani 1 1 d .
C6B C 0.0816(4) 0.3545(2) 0.25870(11) 0.0189(10) Uani 1 1 d .
H6B H 0.0934 0.3032 0.2632 0.023 Uiso 1 1 calc R
C7B C 0.1094(4) 0.3809(3) 0.22868(11) 0.0216(11) Uani 1 1 d .
H7B H 0.1401 0.3478 0.2127 0.026 Uiso 1 1 calc R
C8B C 0.0926(4) 0.4555(2) 0.22177(11) 0.0187(10) Uani 1 1 d .
H8B H 0.1119 0.4731 0.2010 0.022 Uiso 1 1 calc R
C9B C 0.0481(4) 0.5048(2) 0.24451(10) 0.0174(10) Uani 1 1 d .
C10B C 0.0060(4) 0.3703(2) 0.31505(10) 0.0179(10) Uani 1 1 d .
H10B H -0.0050 0.4130 0.3300 0.021 Uiso 1 1 calc R
C11B C -0.1254(5) 0.3268(3) 0.31445(12) 0.0293(12) Uani 1 1 d .
H11D H -0.1971 0.3598 0.3076 0.044 Uiso 1 1 calc GR
H11E H -0.1447 0.3079 0.3357 0.044 Uiso 1 1 calc GR
H11F H -0.1179 0.2852 0.2996 0.044 Uiso 1 1 calc GR
C12B C 0.1168(5) 0.3217(3) 0.32764(11) 0.0264(12) Uani 1 1 d .
H12D H 0.1263 0.2778 0.3141 0.040 Uiso 1 1 calc GR
H12E H 0.0958 0.3060 0.3493 0.040 Uiso 1 1 calc GR
H12F H 0.1998 0.3499 0.3276 0.040 Uiso 1 1 calc GR
C13B C 0.0307(4) 0.5860(3) 0.23595(10) 0.0213(10) Uani 1 1 d .
H13B H 0.0126 0.6141 0.2560 0.026 Uiso 1 1 calc R
C14B C -0.0870(5) 0.5968(3) 0.21397(11) 0.0305(12) Uani 1 1 d .
H14D H -0.0701 0.5714 0.1938 0.046 Uiso 1 1 calc GR
H14E H -0.1001 0.6500 0.2100 0.046 Uiso 1 1 calc GR
H14F H -0.1666 0.5760 0.2239 0.046 Uiso 1 1 calc GR
C15B C 0.1585(5) 0.6174(3) 0.22130(12) 0.0322(12) Uani 1 1 d .
H15D H 0.2342 0.6038 0.2346 0.048 Uiso 1 1 calc GR
H15E H 0.1521 0.6716 0.2200 0.048 Uiso 1 1 calc GR
H15F H 0.1706 0.5968 0.2000 0.048 Uiso 1 1 calc GR
C16B C 0.0320(4) 0.6106(2) 0.37483(10) 0.0164(10) Uani 1 1 d .
C17B C 0.0058(4) 0.6848(2) 0.38220(10) 0.0178(10) Uani 1 1 d .
C18B C 0.0522(4) 0.7110(3) 0.41120(10) 0.0225(11) Uani 1 1 d .
H18B H 0.0344 0.7609 0.4172 0.027 Uiso 1 1 calc R
C19B C 0.1234(4) 0.6663(3) 0.43139(11) 0.0247(11) Uani 1 1 d .
H19B H 0.1555 0.6856 0.4509 0.030 Uiso 1 1 calc R
C20B C 0.1482(4) 0.5934(3) 0.42334(10) 0.0209(10) Uani 1 1 d .
H20B H 0.1982 0.5633 0.4374 0.025 Uiso 1 1 calc R
C21B C 0.1021(4) 0.5626(3) 0.39519(10) 0.0175(10) Uani 1 1 d .
C22B C -0.0759(5) 0.7354(3) 0.36100(11) 0.0218(11) Uani 1 1 d .
H22B H -0.0796 0.7128 0.3394 0.026 Uiso 1 1 calc R
C23B C -0.2173(5) 0.7415(3) 0.37366(12) 0.0321(12) Uani 1 1 d .
H23D H -0.2575 0.6920 0.3744 0.048 Uiso 1 1 calc GR
H23E H -0.2693 0.7736 0.3596 0.048 Uiso 1 1 calc GR
H23F H -0.2156 0.7629 0.3950 0.048 Uiso 1 1 calc GR
C24B C -0.0145(5) 0.8132(3) 0.35808(12) 0.0308(12) Uani 1 1 d .
H24D H -0.0182 0.8383 0.3787 0.046 Uiso 1 1 calc GR
H24E H -0.0641 0.8422 0.3424 0.046 Uiso 1 1 calc GR
H24F H 0.0779 0.8088 0.3513 0.046 Uiso 1 1 calc GR
C25B C 0.1172(4) 0.4804(3) 0.38853(11) 0.0211(10) Uani 1 1 d .
H25B H 0.1358 0.4745 0.3654 0.025 Uiso 1 1 calc R
C26B C 0.2287(5) 0.4422(3) 0.40670(11) 0.0278(11) Uani 1 1 d .
H26D H 0.3120 0.4687 0.4030 0.042 Uiso 1 1 calc GR
H26E H 0.2373 0.3908 0.3994 0.042 Uiso 1 1 calc GR
H26F H 0.2084 0.4426 0.4294 0.042 Uiso 1 1 calc GR
C27B C -0.0132(5) 0.4400(3) 0.39573(11) 0.0239(11) Uani 1 1 d .
H27D H -0.0338 0.4447 0.4184 0.036 Uiso 1 1 calc GR
H27E H -0.0043 0.3873 0.3902 0.036 Uiso 1 1 calc GR
H27F H -0.0847 0.4621 0.3832 0.036 Uiso 1 1 calc GR
C28B C 0.2026(4) 0.6870(2) 0.29646(10) 0.0190(10) Uani 1 1 d .
C29B C 0.1465(4) 0.7530(2) 0.28739(10) 0.0202(10) Uani 1 1 d .
H29B H 0.0564 0.7642 0.2918 0.024 Uiso 1 1 calc R
C30B C 0.2277(5) 0.8026(2) 0.27148(10) 0.0226(10) Uani 1 1 d .
H30B H 0.1934 0.8493 0.2650 0.027 Uiso 1 1 calc R
C31B C 0.3580(4) 0.7847(2) 0.26497(11) 0.0205(11) Uani 1 1 d .
H31B H 0.4124 0.8189 0.2538 0.025 Uiso 1 1 calc R
C32B C 0.4097(4) 0.7172(2) 0.27468(10) 0.0174(10) Uani 1 1 d .
C33B C 0.5510(4) 0.6904(3) 0.26906(11) 0.0215(11) Uani 1 1 d .
C34B C 0.6260(5) 0.6968(3) 0.30035(12) 0.0352(13) Uani 1 1 d .
H34D H 0.6254 0.7486 0.3075 0.053 Uiso 1 1 calc GR
H34E H 0.7177 0.6804 0.2973 0.053 Uiso 1 1 calc GR
H34F H 0.5833 0.6655 0.3164 0.053 Uiso 1 1 calc GR
C35B C 0.6196(5) 0.7374(3) 0.24355(13) 0.0365(14) Uani 1 1 d .
H35D H 0.5694 0.7343 0.2237 0.055 Uiso 1 1 calc GR
H35E H 0.7096 0.7186 0.2401 0.055 Uiso 1 1 calc GR
H35F H 0.6237 0.7892 0.2506 0.055 Uiso 1 1 calc GR
C36B C 0.5507(5) 0.6096(3) 0.25871(13) 0.0345(13) Uani 1 1 d .
H36D H 0.5093 0.5791 0.2752 0.052 Uiso 1 1 calc GR
H36E H 0.6420 0.5929 0.2553 0.052 Uiso 1 1 calc GR
H36F H 0.5007 0.6046 0.2389 0.052 Uiso 1 1 calc GR
C37B C 0.3758(4) 0.4462(3) 0.30099(11) 0.0237(11) Uani 1 1 d .
H37B H 0.3316 0.4318 0.2821 0.028 Uiso 1 1 calc R
C38B C 0.4754(4) 0.4051(3) 0.31513(11) 0.0239(11) Uani 1 1 d .
H38B H 0.5105 0.3591 0.3079 0.029 Uiso 1 1 calc R
C39B C 0.5148(4) 0.4449(2) 0.34253(11) 0.0208(10) Uani 1 1 d .
C40B C 0.6044(4) 0.4334(3) 0.36736(11) 0.0247(12) Uani 1 1 d .
H40B H 0.6573 0.3898 0.3679 0.030 Uiso 1 1 calc R
C41B C 0.6151(4) 0.4861(3) 0.39100(11) 0.0258(11) Uani 1 1 d .
H41B H 0.6737 0.4779 0.4083 0.031 Uiso 1 1 calc R
C42B C 0.5397(5) 0.5522(3) 0.38977(11) 0.0244(11) Uani 1 1 d .
H42B H 0.5516 0.5890 0.4057 0.029 Uiso 1 1 calc R
C43B C 0.4493(5) 0.5641(3) 0.36581(11) 0.0231(11) Uani 1 1 d .
H43B H 0.3983 0.6084 0.3652 0.028 Uiso 1 1 calc R
C44B C 0.4341(4) 0.5098(2) 0.34243(10) 0.0173(10) Uani 1 1 d .

loop_
_atom_site_aniso_label
_atom_site_aniso_U_11
_atom_site_aniso_U_22
_atom_site_aniso_U_33
_atom_site_aniso_U_23
_atom_site_aniso_U_13
_atom_site_aniso_U_12
Ni1A 0.0123(3) 0.0188(3) 0.0165(3) 0.0013(3) 0.0019(2) -0.0001(2)
N1A 0.0133(17) 0.016(2) 0.017(2) 0.0042(16) 0.0000(16) -0.0008(15)
C1A 0.017(2) 0.022(3) 0.013(2) 0.003(2) -0.0051(19) 0.003(2)
N2A 0.0148(18) 0.019(2) 0.017(2) 0.0040(16) 0.0028(16) 0.0033(16)
C2A 0.015(2) 0.030(3) 0.021(2) 0.006(2) 0.002(2) 0.002(2)
N3A 0.0172(18) 0.021(2) 0.0171(19) -0.0001(17) 0.0019(17) 0.0017(17)
C3A 0.013(2) 0.023(3) 0.023(2) 0.004(2) 0.0023(19) 0.003(2)
N4A 0.0149(19) 0.018(2) 0.020(2) -0.0010(16) 0.0014(16) -0.0023(15)
C4A 0.011(2) 0.021(3) 0.020(2) -0.001(2) 0.0011(19) 0.0034(19)
C5A 0.015(2) 0.020(3) 0.024(3) -0.002(2) 0.001(2) 0.006(2)
C6A 0.027(3) 0.024(3) 0.027(3) -0.002(2) -0.003(2) 0.006(2)
C7A 0.030(3) 0.023(3) 0.036(3) -0.011(3) -0.004(2) 0.000(2)
C8A 0.025(3) 0.019(3) 0.036(3) 0.001(2) 0.001(2) 0.001(2)
C9A 0.021(2) 0.020(3) 0.023(3) -0.003(2) 0.001(2) 0.006(2)
C10A 0.027(3) 0.023(3) 0.021(3) 0.002(2) 0.001(2) 0.003(2)
C11A 0.033(3) 0.047(4) 0.037(3) 0.011(3) 0.015(3) 0.011(3)
C12A 0.030(3) 0.041(3) 0.029(3) 0.011(3) -0.003(2) 0.001(3)
C13A 0.031(3) 0.017(2) 0.018(2) 0.002(2) 0.002(2) -0.001(2)
C14A 0.034(3) 0.036(3) 0.031(3) 0.000(2) -0.003(3) 0.005(2)
C15A 0.046(3) 0.023(3) 0.030(3) 0.000(2) 0.011(3) -0.004(2)
C16A 0.012(2) 0.018(2) 0.022(3) 0.004(2) -0.002(2) -0.0036(19)
C17A 0.023(2) 0.018(3) 0.024(3) 0.004(2) 0.001(2) -0.003(2)
C18A 0.036(3) 0.028(3) 0.026(3) -0.003(2) -0.003(2) 0.001(2)
C19A 0.030(3) 0.018(3) 0.040(3) 0.006(2) 0.003(2) 0.002(2)
C20A 0.025(3) 0.025(3) 0.026(3) 0.010(2) -0.001(2) 0.002(2)
C21A 0.015(2) 0.017(2) 0.023(3) 0.003(2) 0.001(2) 0.0038(19)
C22A 0.042(3) 0.018(3) 0.025(3) 0.001(2) -0.009(2) 0.002(2)
C23A 0.047(3) 0.034(3) 0.053(4) -0.001(3) -0.025(3) 0.005(3)
C24A 0.069(4) 0.030(3) 0.019(3) 0.001(2) 0.000(3) 0.006(3)
C25A 0.036(3) 0.030(3) 0.023(3) 0.008(2) -0.003(2) 0.011(2)
C26A 0.025(3) 0.046(3) 0.026(3) 0.006(2) -0.001(2) 0.001(3)
C27A 0.027(3) 0.086(5) 0.031(3) 0.004(3) -0.002(3) 0.017(3)
C28A 0.016(2) 0.020(2) 0.019(2) -0.004(2) 0.0033(19) -0.0030(19)
C29A 0.020(2) 0.027(3) 0.024(3) 0.002(2) 0.000(2) -0.001(2)
C30A 0.028(3) 0.031(3) 0.019(3) 0.002(2) -0.003(2) 0.003(2)
C31A 0.026(3) 0.030(3) 0.022(3) 0.001(2) 0.008(2) 0.000(2)
C32A 0.023(2) 0.021(3) 0.018(2) -0.003(2) 0.006(2) -0.003(2)
C33A 0.018(2) 0.043(3) 0.022(3) 0.004(2) 0.008(2) -0.006(2)
C34A 0.018(3) 0.059(4) 0.056(4) 0.026(3) 0.002(3) 0.004(3)
C35A 0.026(3) 0.077(4) 0.035(3) -0.015(3) 0.006(3) -0.018(3)
C36A 0.024(3) 0.050(4) 0.037(3) 0.002(3) 0.012(3) -0.007(3)
C37A 0.022(2) 0.022(3) 0.023(2) -0.004(2) 0.000(2) -0.003(2)
C38A 0.024(2) 0.035(3) 0.025(3) 0.000(2) -0.004(2) -0.010(2)
C39A 0.016(2) 0.028(3) 0.018(2) 0.008(2) 0.0035(19) -0.002(2)
C40A 0.015(2) 0.040(3) 0.026(3) 0.016(3) -0.001(2) -0.006(2)
C41A 0.022(3) 0.036(3) 0.036(3) 0.016(3) 0.009(2) 0.007(2)
C42A 0.037(3) 0.025(3) 0.029(3) 0.000(2) 0.011(3) 0.002(2)
C43A 0.024(3) 0.023(3) 0.023(3) 0.002(2) 0.003(2) -0.001(2)
C44A 0.014(2) 0.024(3) 0.013(2) 0.003(2) 0.0042(18) -0.002(2)
Ni1B 0.0128(3) 0.0197(3) 0.0171(3) 0.0016(3) -0.0005(2) 0.0006(2)
N1B 0.0118(17) 0.019(2) 0.0114(18) -0.0012(16) -0.0021(15) 0.0018(16)
C1B 0.019(2) 0.008(2) 0.015(2) 0.0043(18) -0.0027(19) 0.0021(18)
N2B 0.0141(18) 0.016(2) 0.0133(19) -0.0013(16) -0.0027(15) -0.0023(15)
C2B 0.010(2) 0.020(2) 0.013(2) 0.0010(19) 0.0019(18) 0.0026(18)
N3B 0.0160(18) 0.023(2) 0.0122(18) -0.0010(16) 0.0008(17) -0.0014(17)
C3B 0.012(2) 0.014(2) 0.023(2) -0.001(2) -0.002(2) 0.0001(18)
N4B 0.0168(19) 0.020(2) 0.0160(19) -0.0006(16) -0.0022(15) 0.0020(17)
C4B 0.013(2) 0.016(2) 0.017(2) -0.004(2) 0.0000(19) -0.0001(18)
C5B 0.012(2) 0.019(2) 0.017(2) 0.000(2) -0.0009(19) -0.002(2)
C6B 0.017(2) 0.015(2) 0.025(3) 0.000(2) 0.002(2) 0.0013(19)
C7B 0.014(2) 0.027(3) 0.023(3) -0.011(2) 0.000(2) 0.002(2)
C8B 0.017(2) 0.024(3) 0.015(2) -0.002(2) -0.002(2) -0.003(2)
C9B 0.015(2) 0.022(3) 0.015(2) 0.000(2) -0.0045(18) -0.001(2)
C10B 0.021(2) 0.013(2) 0.020(3) -0.003(2) 0.001(2) 0.0026(18)
C11B 0.027(3) 0.032(3) 0.029(3) 0.006(2) 0.006(2) -0.007(2)
C12B 0.028(3) 0.029(3) 0.022(3) 0.007(2) 0.005(2) 0.008(2)
C13B 0.031(3) 0.020(2) 0.014(2) 0.001(2) 0.001(2) 0.002(2)
C14B 0.036(3) 0.030(3) 0.026(3) 0.004(2) 0.000(2) 0.015(3)
C15B 0.043(3) 0.025(3) 0.029(3) 0.006(2) 0.005(3) -0.005(2)
C16B 0.014(2) 0.023(3) 0.012(2) 0.001(2) 0.0000(19) -0.0025(19)
C17B 0.019(2) 0.019(3) 0.015(2) 0.000(2) 0.002(2) -0.002(2)
C18B 0.026(3) 0.022(3) 0.019(3) -0.004(2) 0.000(2) -0.002(2)
C19B 0.023(2) 0.039(3) 0.012(2) -0.003(2) -0.004(2) -0.010(2)
C20B 0.015(2) 0.033(3) 0.014(2) 0.004(2) -0.0030(19) -0.003(2)
C21B 0.010(2) 0.027(3) 0.016(2) 0.002(2) 0.0024(19) -0.0013(19)
C22B 0.030(3) 0.020(3) 0.016(2) -0.007(2) -0.005(2) 0.003(2)
C23B 0.026(3) 0.036(3) 0.034(3) -0.008(2) -0.006(2) 0.012(2)
C24B 0.045(3) 0.021(3) 0.026(3) -0.003(2) -0.006(3) -0.001(2)
C25B 0.018(2) 0.031(3) 0.014(2) 0.006(2) -0.0013(19) 0.000(2)
C26B 0.025(2) 0.033(3) 0.026(3) 0.009(2) -0.004(2) 0.003(2)
C27B 0.028(3) 0.022(3) 0.021(3) 0.004(2) 0.001(2) 0.000(2)
C28B 0.016(2) 0.026(3) 0.015(2) -0.003(2) -0.0022(19) -0.002(2)
C29B 0.014(2) 0.026(3) 0.020(2) 0.001(2) -0.001(2) 0.002(2)
C30B 0.028(2) 0.018(2) 0.022(2) 0.001(2) -0.003(2) 0.002(2)
C31B 0.021(2) 0.023(3) 0.018(2) 0.002(2) 0.000(2) -0.005(2)
C32B 0.015(2) 0.023(3) 0.014(2) -0.003(2) -0.005(2) -0.003(2)
C33B 0.014(2) 0.027(3) 0.023(3) 0.002(2) 0.003(2) -0.003(2)
C34B 0.023(3) 0.046(3) 0.037(3) 0.000(3) -0.008(2) 0.009(2)
C35B 0.023(3) 0.043(3) 0.043(3) 0.010(3) 0.010(3) 0.000(2)
C36B 0.026(3) 0.032(3) 0.046(3) -0.006(3) 0.016(3) -0.005(2)
C37B 0.022(2) 0.024(3) 0.025(3) -0.008(2) 0.002(2) -0.001(2)
C38B 0.020(2) 0.020(2) 0.031(3) -0.002(2) -0.001(2) 0.006(2)
C39B 0.018(2) 0.020(2) 0.024(3) 0.005(2) 0.001(2) -0.001(2)
C40B 0.018(2) 0.026(3) 0.031(3) 0.006(2) -0.001(2) 0.005(2)
C41B 0.017(2) 0.039(3) 0.021(3) 0.008(2) -0.004(2) 0.000(2)
C42B 0.024(2) 0.031(3) 0.018(3) -0.001(2) -0.001(2) -0.003(2)
C43B 0.025(3) 0.021(3) 0.023(3) 0.002(2) -0.003(2) 0.006(2)
C44B 0.015(2) 0.018(2) 0.019(2) 0.002(2) 0.0019(19) 0.000(2)

loop_
_atom_type_symbol
_atom_type_description
_atom_type_scat_dispersion_real
_atom_type_scat_dispersion_imag
_atom_type_scat_source
C C 0.0033 0.0016 'International Tables Vol C Tables 4.2.6.8 and 6.1.1.4'
H H 0.0000 0.0000 'International Tables Vol C Tables 4.2.6.8 and 6.1.1.4'
N N 0.0061 0.0033 'International Tables Vol C Tables 4.2.6.8 and 6.1.1.4'
Ni Ni 0.3393 1.1124 'International Tables Vol C Tables 4.2.6.8 and 6.1.1.4'

loop_
_geom_angle_atom_site_label_1
_geom_angle_atom_site_label_2
_geom_angle_atom_site_label_3
_geom_angle
C1A Ni1A N3A 146.14(17)
C1A Ni1A N4A 104.05(17)
N3A Ni1A N4A 109.56(15)
C28A Ni1A C1A 105.09(18)
C28A Ni1A N3A 41.39(16)
C28A Ni1A N4A 150.85(16)
C1A N1A C2A 110.2(4)
C1A N1A C16A 126.1(3)
C2A N1A C16A 122.9(4)
N1A C1A Ni1A 129.1(3)
N1A C1A N2A 105.1(3)
N2A C1A Ni1A 124.2(3)
C1A N2A C3A 110.3(4)
C1A N2A C4A 123.0(3)
C3A N2A C4A 124.3(4)
N1A C2A H2A 126.4
C3A C2A N1A 107.2(4)
C3A C2A H2A 126.4
C28A N3A Ni1A 66.8(2)
C28A N3A C32A 124.5(4)
C32A N3A Ni1A 167.9(3)
N2A C3A H3A 126.5
C2A C3A N2A 107.1(4)
C2A C3A H3A 126.5
C37A N4A Ni1A 129.1(3)
C44A N4A Ni1A 124.0(3)
C44A N4A C37A 105.6(4)
C5A C4A N2A 117.3(4)
C9A C4A N2A 120.2(4)
C9A C4A C5A 122.5(4)
C4A C5A C10A 123.1(4)
C6A C5A C4A 117.3(4)
C6A C5A C10A 119.6(4)
C5A C6A H6A 119.3
C7A C6A C5A 121.3(5)
C7A C6A H6A 119.3
C6A C7A H7A 119.7
C6A C7A C8A 120.6(5)
C8A C7A H7A 119.7
C7A C8A H8A 119.7
C7A C8A C9A 120.6(5)
C9A C8A H8A 119.7
C4A C9A C13A 123.0(4)
C8A C9A C4A 117.7(4)
C8A C9A C13A 119.3(4)
C5A C10A H10A 107.9
C5A C10A C11A 109.9(4)
C5A C10A C12A 112.9(4)
C11A C10A H10A 107.9
C12A C10A H10A 107.9
C12A C10A C11A 110.2(4)
C10A C11A H11A 109.5
C10A C11A H11B 109.5
C10A C11A H11C 109.5
H11A C11A H11B 109.5
H11A C11A H11C 109.5
H11B C11A H11C 109.5
C10A C12A H12A 109.5
C10A C12A H12B 109.5
C10A C12A H12C 109.5
H12A C12A H12B 109.5
H12A C12A H12C 109.5
H12B C12A H12C 109.5
C9A C13A H13A 107.9
C9A C13A C14A 110.4(4)
C9A C13A C15A 112.7(4)
C14A C13A H13A 107.9
C15A C13A H13A 107.9
C15A C13A C14A 109.9(4)
C13A C14A H14A 109.5
C13A C14A H14B 109.5
C13A C14A H14C 109.5
H14A C14A H14B 109.5
H14A C14A H14C 109.5
H14B C14A H14C 109.5
C13A C15A H15A 109.5
C13A C15A H15B 109.5
C13A C15A H15C 109.5
H15A C15A H15B 109.5
H15A C15A H15C 109.5
H15B C15A H15C 109.5
C17A C16A N1A 120.0(4)
C17A C16A C21A 122.8(4)
C21A C16A N1A 117.2(4)
C16A C17A C18A 117.5(4)
C16A C17A C22A 123.8(4)
C18A C17A C22A 118.8(4)
C17A C18A H18A 119.4
C19A C18A C17A 121.2(5)
C19A C18A H18A 119.4
C18A C19A H19A 120.0
C18A C19A C20A 120.0(5)
C20A C19A H19A 120.0
C19A C20A H20A 119.2
C19A C20A C21A 121.5(5)
C21A C20A H20A 119.2
C16A C21A C25A 123.4(4)
C20A C21A C16A 117.0(4)
C20A C21A C25A 119.6(4)
C17A C22A H22A 108.2
C17A C22A C23A 111.1(4)
C17A C22A C24A 110.4(4)
C23A C22A H22A 108.2
C23A C22A C24A 110.7(4)
C24A C22A H22A 108.2
C22A C23A H23A 109.5
C22A C23A H23B 109.5
C22A C23A H23C 109.5
H23A C23A H23B 109.5
H23A C23A H23C 109.5
H23B C23A H23C 109.5
C22A C24A H24A 109.5
C22A C24A H24B 109.5
C22A C24A H24C 109.5
H24A C24A H24B 109.5
H24A C24A H24C 109.5
H24B C24A H24C 109.5
C21A C25A H25A 107.2
C21A C25A C26A 113.4(4)
C26A C25A H25A 107.2
C27A C25A C21A 112.1(5)
C27A C25A H25A 107.2
C27A C25A C26A 109.6(4)
C25A C26A H26A 109.5
C25A C26A H26B 109.5
C25A C26A H26C 109.5
H26A C26A H26B 109.5
H26A C26A H26C 109.5
H26B C26A H26C 109.5
C25A C27A H27A 109.5
C25A C27A H27B 109.5
C25A C27A H27C 109.5
H27A C27A H27B 109.5
H27A C27A H27C 109.5
H27B C27A H27C 109.5
N3A C28A Ni1A 71.8(2)
N3A C28A C29A 121.0(4)
C29A C28A Ni1A 166.8(3)
C28A C29A H29A 121.6
C30A C29A C28A 116.8(4)
C30A C29A H29A 121.6
C29A C30A H30A 119.8
C29A C30A C31A 120.4(5)
C31A C30A H30A 119.8
C30A C31A H31A 119.8
C32A C31A C30A 120.5(4)
C32A C31A H31A 119.8
N3A C32A C31A 116.8(4)
N3A C32A C33A 116.7(4)
C31A C32A C33A 126.5(4)
C34A C33A C32A 108.8(4)
C35A C33A C32A 108.0(4)
C35A C33A C34A 109.2(5)
C36A C33A C32A 111.2(4)
C36A C33A C34A 109.4(4)
C36A C33A C35A 110.2(4)
C33A C34A H34A 109.5
C33A C34A H34B 109.5
C33A C34A H34C 109.5
H34A C34A H34B 109.5
H34A C34A H34C 109.5
H34B C34A H34C 109.5
C33A C35A H35A 109.5
C33A C35A H35B 109.5
C33A C35A H35C 109.5
H35A C35A H35B 109.5
H35A C35A H35C 109.5
H35B C35A H35C 109.5
C33A C36A H36A 109.5
C33A C36A H36B 109.5
C33A C36A H36C 109.5
H36A C36A H36B 109.5
H36A C36A H36C 109.5
H36B C36A H36C 109.5
N4A C37A H37A 123.9
N4A C37A C38A 112.3(4)
C38A C37A H37A 123.9
C37A C38A H38A 126.7
C37A C38A C39A 106.5(4)
C39A C38A H38A 126.7
C38A C39A C44A 105.4(4)
C40A C39A C38A 136.1(4)
C40A C39A C44A 118.5(4)
C39A C40A H40A 120.2
C41A C40A C39A 119.6(5)
C41A C40A H40A 120.2
C40A C41A H41A 119.3
C40A C41A C42A 121.4(5)
C42A C41A H41A 119.3
C41A C42A H42A 119.7
C43A C42A C41A 120.5(5)
C43A C42A H42A 119.7
C42A C43A H43A 120.7
C42A C43A C44A 118.6(4)
C44A C43A H43A 120.7
N4A C44A C39A 110.2(4)
N4A C44A C43A 128.5(4)
C43A C44A C39A 121.3(4)
C1B Ni1B N3B 143.03(17)
C1B Ni1B N4B 106.93(16)
N3B Ni1B N4B 109.73(15)
C28B Ni1B C1B 102.03(18)
C28B Ni1B N3B 41.38(17)
C28B Ni1B N4B 151.03(17)
C1B N1B C2B 111.0(3)
C1B N1B C16B 125.1(3)
C2B N1B C16B 123.2(3)
N1B C1B Ni1B 129.3(3)
N2B C1B Ni1B 125.3(3)
N2B C1B N1B 103.8(3)
C1B N2B C3B 111.4(3)
C1B N2B C4B 123.0(3)
C3B N2B C4B 123.4(3)
N1B C2B H2B 126.5
C3B C2B N1B 107.1(4)
C3B C2B H2B 126.5
C28B N3B Ni1B 66.0(2)
C28B N3B C32B 123.3(4)
C32B N3B Ni1B 168.6(3)
N2B C3B H3B 126.6
C2B C3B N2B 106.7(4)
C2B C3B H3B 126.6
C37B N4B Ni1B 133.2(3)
C37B N4B C44B 105.5(4)
C44B N4B Ni1B 121.2(3)
C5B C4B N2B 116.2(4)
C5B C4B C9B 123.0(4)
C9B C4B N2B 120.7(4)
C4B C5B C6B 117.1(4)
C4B C5B C10B 123.5(4)
C6B C5B C10B 119.4(4)
C5B C6B H6B 119.4
C7B C6B C5B 121.2(4)
C7B C6B H6B 119.4
C6B C7B H7B 119.9
C6B C7B C8B 120.1(4)
C8B C7B H7B 119.9
C7B C8B H8B 119.5
C9B C8B C7B 121.1(4)
C9B C8B H8B 119.5
C4B C9B C13B 123.1(4)
C8B C9B C4B 117.5(4)
C8B C9B C13B 119.4(4)
C5B C10B H10B 107.8
C5B C10B C11B 110.6(4)
C5B C10B C12B 112.5(4)
C11B C10B H10B 107.8
C12B C10B H10B 107.8
C12B C10B C11B 110.4(4)
C10B C11B H11D 109.5
C10B C11B H11E 109.5
C10B C11B H11F 109.5
H11D C11B H11E 109.5
H11D C11B H11F 109.5
H11E C11B H11F 109.5
C10B C12B H12D 109.5
C10B C12B H12E 109.5
C10B C12B H12F 109.5
H12D C12B H12E 109.5
H12D C12B H12F 109.5
H12E C12B H12F 109.5
C9B C13B H13B 107.9
C9B C13B C14B 111.0(4)
C9B C13B C15B 110.6(4)
C14B C13B H13B 107.9
C14B C13B C15B 111.4(4)
C15B C13B H13B 107.9
C13B C14B H14D 109.5
C13B C14B H14E 109.5
C13B C14B H14F 109.5
H14D C14B H14E 109.5
H14D C14B H14F 109.5
H14E C14B H14F 109.5
C13B C15B H15D 109.5
C13B C15B H15E 109.5
C13B C15B H15F 109.5
H15D C15B H15E 109.5
H15D C15B H15F 109.5
H15E C15B H15F 109.5
C17B C16B N1B 118.8(4)
C17B C16B C21B 123.1(4)
C21B C16B N1B 118.0(4)
C16B C17B C22B 123.0(4)
C18B C17B C16B 117.1(4)
C18B C17B C22B 119.8(4)
C17B C18B H18B 119.3
C19B C18B C17B 121.5(4)
C19B C18B H18B 119.3
C18B C19B H19B 120.0
C18B C19B C20B 120.0(4)
C20B C19B H19B 120.0
C19B C20B H20B 119.0
C19B C20B C21B 121.9(4)
C21B C20B H20B 119.0
C16B C21B C25B 122.5(4)
C20B C21B C16B 116.4(4)
C20B C21B C25B 120.9(4)
C17B C22B H22B 108.3
C17B C22B C23B 110.2(4)
C17B C22B C24B 112.0(4)
C23B C22B H22B 108.3
C23B C22B C24B 109.8(4)
C24B C22B H22B 108.3
C22B C23B H23D 109.5
C22B C23B H23E 109.5
C22B C23B H23F 109.5
H23D C23B H23E 109.5
H23D C23B H23F 109.5
H23E C23B H23F 109.5
C22B C24B H24D 109.5
C22B C24B H24E 109.5
C22B C24B H24F 109.5
H24D C24B H24E 109.5
H24D C24B H24F 109.5
H24E C24B H24F 109.5
C21B C25B H25B 107.7
C21B C25B C26B 114.9(4)
C21B C25B C27B 109.9(4)
C26B C25B H25B 107.7
C26B C25B C27B 108.7(4)
C27B C25B H25B 107.7
C25B C26B H26D 109.5
C25B C26B H26E 109.5
C25B C26B H26F 109.5
H26D C26B H26E 109.5
H26D C26B H26F 109.5
H26E C26B H26F 109.5
C25B C27B H27D 109.5
C25B C27B H27E 109.5
C25B C27B H27F 109.5
H27D C27B H27E 109.5
H27D C27B H27F 109.5
H27E C27B H27F 109.5
N3B C28B Ni1B 72.7(3)
N3B C28B C29B 121.9(4)
C29B C28B Ni1B 164.9(4)
C28B C29B H29B 121.7
C28B C29B C30B 116.7(4)
C30B C29B H29B 121.7
C29B C30B H30B 119.7
C31B C30B C29B 120.6(4)
C31B C30B H30B 119.7
C30B C31B H31B 119.9
C30B C31B C32B 120.3(4)
C32B C31B H31B 119.9
N3B C32B C31B 117.1(4)
N3B C32B C33B 117.2(4)
C31B C32B C33B 125.7(4)
C32B C33B C34B 107.9(4)
C32B C33B C35B 110.9(4)
C34B C33B C35B 109.9(4)
C36B C33B C32B 110.2(4)
C36B C33B C34B 108.8(4)
C36B C33B C35B 109.1(4)
C33B C34B H34D 109.5
C33B C34B H34E 109.5
C33B C34B H34F 109.5
H34D C34B H34E 109.5
H34D C34B H34F 109.5
H34E C34B H34F 109.5
C33B C35B H35D 109.5
C33B C35B H35E 109.5
C33B C35B H35F 109.5
H35D C35B H35E 109.5
H35D C35B H35F 109.5
H35E C35B H35F 109.5
C33B C36B H36D 109.5
C33B C36B H36E 109.5
C33B C36B H36F 109.5
H36D C36B H36E 109.5
H36D C36B H36F 109.5
H36E C36B H36F 109.5
N4B C37B H37B 123.9
N4B C37B C38B 112.1(4)
C38B C37B H37B 123.9
C37B C38B H38B 126.7
C37B C38B C39B 106.5(4)
C39B C38B H38B 126.7
C38B C39B C44B 104.6(4)
C40B C39B C38B 135.8(4)
C40B C39B C44B 119.6(4)
C39B C40B H40B 120.4
C41B C40B C39B 119.3(4)
C41B C40B H40B 120.4
C40B C41B H41B 119.7
C40B C41B C42B 120.7(4)
C42B C41B H41B 119.7
C41B C42B H42B 119.5
C43B C42B C41B 120.9(4)
C43B C42B H42B 119.5
C42B C43B H43B 120.6
C42B C43B C44B 118.8(4)
C44B C43B H43B 120.6
N4B C44B C39B 111.3(4)
N4B C44B C43B 128.2(4)
C43B C44B C39B 120.6(4)

loop_
_geom_bond_atom_site_label_1
_geom_bond_atom_site_label_2
_geom_bond_distance
Ni1A C1A 1.856(4)
Ni1A N3A 1.884(3)
Ni1A N4A 1.901(3)
Ni1A C28A 1.823(4)
N1A C1A 1.355(5)
N1A C2A 1.401(5)
N1A C16A 1.456(6)
C1A N2A 1.360(5)
N2A C3A 1.397(5)
N2A C4A 1.454(5)
C2A H2A 0.9500
C2A C3A 1.331(6)
N3A C28A 1.311(5)
N3A C32A 1.340(5)
C3A H3A 0.9500
N4A C37A 1.371(5)
N4A C44A 1.369(5)
C4A C5A 1.401(6)
C4A C9A 1.395(6)
C5A C6A 1.390(6)
C5A C10A 1.526(6)
C6A H6A 0.9500
C6A C7A 1.369(7)
C7A H7A 0.9500
C7A C8A 1.384(7)
C8A H8A 0.9500
C8A C9A 1.391(6)
C9A C13A 1.523(6)
C10A H10A 1.0000
C10A C11A 1.536(6)
C10A C12A 1.531(6)
C11A H11A 0.9800
C11A H11B 0.9800
C11A H11C 0.9800
C12A H12A 0.9800
C12A H12B 0.9800
C12A H12C 0.9800
C13A H13A 1.0000
C13A C14A 1.532(6)
C13A C15A 1.528(6)
C14A H14A 0.9800
C14A H14B 0.9800
C14A H14C 0.9800
C15A H15A 0.9800
C15A H15B 0.9800
C15A H15C 0.9800
C16A C17A 1.382(6)
C16A C21A 1.408(6)
C17A C18A 1.400(7)
C17A C22A 1.512(6)
C18A H18A 0.9500
C18A C19A 1.374(7)
C19A H19A 0.9500
C19A C20A 1.379(7)
C20A H20A 0.9500
C20A C21A 1.388(6)
C21A C25A 1.519(7)
C22A H22A 1.0000
C22A C23A 1.516(7)
C22A C24A 1.531(7)
C23A H23A 0.9800
C23A H23B 0.9800
C23A H23C 0.9800
C24A H24A 0.9800
C24A H24B 0.9800
C24A H24C 0.9800
C25A H25A 1.0000
C25A C26A 1.531(7)
C25A C27A 1.497(7)
C26A H26A 0.9800
C26A H26B 0.9800
C26A H26C 0.9800
C27A H27A 0.9800
C27A H27B 0.9800
C27A H27C 0.9800
C28A C29A 1.391(6)
C29A H29A 0.9500
C29A C30A 1.377(6)
C30A H30A 0.9500
C30A C31A 1.394(7)
C31A H31A 0.9500
C31A C32A 1.377(6)
C32A C33A 1.527(6)
C33A C34A 1.526(7)
C33A C35A 1.522(7)
C33A C36A 1.523(6)
C34A H34A 0.9800
C34A H34B 0.9800
C34A H34C 0.9800
C35A H35A 0.9800
C35A H35B 0.9800
C35A H35C 0.9800
C36A H36A 0.9800
C36A H36B 0.9800
C36A H36C 0.9800
C37A H37A 0.9500
C37A C38A 1.372(6)
C38A H38A 0.9500
C38A C39A 1.412(7)
C39A C40A 1.399(7)
C39A C44A 1.429(6)
C40A H40A 0.9500
C40A C41A 1.367(7)
C41A H41A 0.9500
C41A C42A 1.404(7)
C42A H42A 0.9500
C42A C43A 1.380(6)
C43A H43A 0.9500
C43A C44A 1.388(6)
Ni1B C1B 1.857(4)
Ni1B N3B 1.911(4)
Ni1B N4B 1.916(3)
Ni1B C28B 1.829(5)
N1B C1B 1.365(5)
N1B C2B 1.397(5)
N1B C16B 1.447(5)
C1B N2B 1.362(5)
N2B C3B 1.395(5)
N2B C4B 1.451(5)
C2B H2B 0.9500
C2B C3B 1.333(6)
N3B C28B 1.323(5)
N3B C32B 1.345(6)
C3B H3B 0.9500
N4B C37B 1.363(5)
N4B C44B 1.365(5)
C4B C5B 1.391(6)
C4B C9B 1.402(6)
C5B C6B 1.394(6)
C5B C10B 1.514(6)
C6B H6B 0.9500
C6B C7B 1.381(6)
C7B H7B 0.9500
C7B C8B 1.384(6)
C8B H8B 0.9500
C8B C9B 1.381(6)
C9B C13B 1.517(6)
C10B H10B 1.0000
C10B C11B 1.541(6)
C10B C12B 1.516(6)
C11B H11D 0.9800
C11B H11E 0.9800
C11B H11F 0.9800
C12B H12D 0.9800
C12B H12E 0.9800
C12B H12F 0.9800
C13B H13B 1.0000
C13B C14B 1.520(6)
C13B C15B 1.538(7)
C14B H14D 0.9800
C14B H14E 0.9800
C14B H14F 0.9800
C15B H15D 0.9800
C15B H15E 0.9800
C15B H15F 0.9800
C16B C17B 1.396(6)
C16B C21B 1.409(6)
C17B C18B 1.392(6)
C17B C22B 1.519(6)
C18B H18B 0.9500
C18B C19B 1.375(6)
C19B H19B 0.9500
C19B C20B 1.378(7)
C20B H20B 0.9500
C20B C21B 1.390(6)
C21B C25B 1.514(6)
C22B H22B 1.0000
C22B C23B 1.528(6)
C22B C24B 1.537(6)
C23B H23D 0.9800
C23B H23E 0.9800
C23B H23F 0.9800
C24B H24D 0.9800
C24B H24E 0.9800
C24B H24F 0.9800
C25B H25B 1.0000
C25B C26B 1.525(6)
C25B C27B 1.535(6)
C26B H26D 0.9800
C26B H26E 0.9800
C26B H26F 0.9800
C27B H27D 0.9800
C27B H27E 0.9800
C27B H27F 0.9800
C28B C29B 1.370(6)
C29B H29B 0.9500
C29B C30B 1.385(6)
C30B H30B 0.9500
C30B C31B 1.383(6)
C31B H31B 0.9500
C31B C32B 1.385(6)
C32B C33B 1.525(6)
C33B C34B 1.526(6)
C33B C35B 1.534(7)
C33B C36B 1.518(7)
C34B H34D 0.9800
C34B H34E 0.9800
C34B H34F 0.9800
C35B H35D 0.9800
C35B H35E 0.9800
C35B H35F 0.9800
C36B H36D 0.9800
C36B H36E 0.9800
C36B H36F 0.9800
C37B H37B 0.9500
C37B C38B 1.383(6)
C38B H38B 0.9500
C38B C39B 1.417(6)
C39B C40B 1.399(6)
C39B C44B 1.424(6)
C40B H40B 0.9500
C40B C41B 1.381(7)
C41B H41B 0.9500
C41B C42B 1.414(7)
C42B H42B 0.9500
C42B C43B 1.379(6)
C43B H43B 0.9500
C43B C44B 1.396(6)

loop_
_geom_torsion_atom_site_label_1
_geom_torsion_atom_site_label_2
_geom_torsion_atom_site_label_3
_geom_torsion_atom_site_label_4
_geom_torsion
Ni1A C1A N2A C3A -166.0(3)
Ni1A C1A N2A C4A 30.7(5)
Ni1A N3A C28A C29A -176.5(5)
Ni1A N3A C32A C31A 159.1(13)
Ni1A N3A C32A C33A -20.5(18)
Ni1A N4A C37A C38A 168.8(3)
Ni1A N4A C44A C39A -169.9(3)
Ni1A N4A C44A C43A 9.1(6)
Ni1A C28A C29A C30A -164.7(14)
N1A C1A N2A C3A 1.0(5)
N1A C1A N2A C4A -162.3(4)
N1A C2A C3A N2A -0.8(5)
N1A C16A C17A C18A 174.9(4)
N1A C16A C17A C22A -6.6(7)
N1A C16A C21A C20A -174.2(4)
N1A C16A C21A C25A 4.7(6)
C1A Ni1A N3A C28A 10.2(4)
C1A Ni1A N3A C32A -150.1(15)
C1A Ni1A C28A N3A -174.1(3)
C1A Ni1A C28A C29A -7.4(17)
C1A N1A C2A C3A 1.5(5)
C1A N1A C16A C17A 100.2(5)
C1A N1A C16A C21A -82.4(5)
C1A N2A C3A C2A -0.1(5)
C1A N2A C4A C5A 86.8(5)
C1A N2A C4A C9A -91.7(5)
N2A C4A C5A C6A -177.2(4)
N2A C4A C5A C10A 4.8(6)
N2A C4A C9A C8A 176.9(4)
N2A C4A C9A C13A -3.5(6)
C2A N1A C1A Ni1A 164.6(3)
C2A N1A C1A N2A -1.5(5)
C2A N1A C16A C17A -91.2(5)
C2A N1A C16A C21A 86.2(5)
N3A Ni1A C1A N1A -88.6(5)
N3A Ni1A C1A N2A 75.1(5)
N3A Ni1A C28A C29A 166.7(18)
N3A C28A C29A C30A 0.5(7)
N3A C32A C33A C34A -55.5(6)
N3A C32A C33A C35A 62.9(6)
N3A C32A C33A C36A -176.0(4)
C3A N2A C4A C5A -74.1(5)
C3A N2A C4A C9A 107.3(5)
N4A Ni1A C1A N1A 98.4(4)
N4A Ni1A C1A N2A -97.9(4)
N4A Ni1A N3A C28A -177.0(3)
N4A Ni1A N3A C32A 22.7(16)
N4A Ni1A C28A N3A 5.8(5)
N4A Ni1A C28A C29A 172.5(14)
N4A C37A C38A C39A -0.4(5)
C4A N2A C3A C2A 162.9(4)
C4A C5A C6A C7A 0.6(7)
C4A C5A C10A C11A 105.5(5)
C4A C5A C10A C12A -131.0(5)
C4A C9A C13A C14A -100.6(5)
C4A C9A C13A C15A 136.1(4)
C5A C4A C9A C8A -1.6(6)
C5A C4A C9A C13A 178.0(4)
C5A C6A C7A C8A -2.2(7)
C6A C5A C10A C11A -72.4(5)
C6A C5A C10A C12A 51.0(6)
C6A C7A C8A C9A 1.9(7)
C7A C8A C9A C4A 0.0(7)
C7A C8A C9A C13A -179.6(4)
C8A C9A C13A C14A 79.0(5)
C8A C9A C13A C15A -44.3(6)
C9A C4A C5A C6A 1.3(6)
C9A C4A C5A C10A -176.7(4)
C10A C5A C6A C7A 178.7(4)
C16A N1A C1A Ni1A -25.6(6)
C16A N1A C1A N2A 168.3(4)
C16A N1A C2A C3A -168.7(4)
C16A C17A C18A C19A -0.2(7)
C16A C17A C22A C23A 118.4(5)
C16A C17A C22A C24A -118.5(5)
C16A C21A C25A C26A 144.1(4)
C16A C21A C25A C27A -91.2(6)
C17A C16A C21A C20A 3.0(7)
C17A C16A C21A C25A -178.0(4)
C17A C18A C19A C20A 1.9(8)
C18A C17A C22A C23A -63.1(6)
C18A C17A C22A C24A 60.1(6)
C18A C19A C20A C21A -1.1(7)
C19A C20A C21A C16A -1.3(7)
C19A C20A C21A C25A 179.7(4)
C20A C21A C25A C26A -37.0(6)
C20A C21A C25A C27A 87.8(6)
C21A C16A C17A C18A -2.3(7)
C21A C16A C17A C22A 176.2(4)
C22A C17A C18A C19A -178.9(5)
C28A Ni1A C1A N1A -81.6(4)
C28A Ni1A C1A N2A 82.1(4)
C28A Ni1A N3A C32A -160.3(17)
C28A N3A C32A C31A 1.2(7)
C28A N3A C32A C33A -178.3(4)
C28A C29A C30A C31A 0.4(7)
C29A C30A C31A C32A -0.6(7)
C30A C31A C32A N3A -0.2(7)
C30A C31A C32A C33A 179.3(5)
C31A C32A C33A C34A 125.0(5)
C31A C32A C33A C35A -116.6(5)
C31A C32A C33A C36A 4.5(7)
C32A N3A C28A Ni1A 175.1(4)
C32A N3A C28A C29A -1.4(7)
C37A N4A C44A C39A -1.6(5)
C37A N4A C44A C43A 177.5(4)
C37A C38A C39A C40A -179.6(5)
C37A C38A C39A C44A -0.6(5)
C38A C39A C40A C41A 176.0(5)
C38A C39A C44A N4A 1.3(5)
C38A C39A C44A C43A -177.8(4)
C39A C40A C41A C42A 2.7(7)
C40A C39A C44A N4A -179.5(4)
C40A C39A C44A C43A 1.4(6)
C40A C41A C42A C43A -1.0(7)
C41A C42A C43A C44A -0.5(7)
C42A C43A C44A N4A -178.7(4)
C42A C43A C44A C39A 0.3(6)
C44A N4A C37A C38A 1.2(5)
C44A C39A C40A C41A -2.9(6)
Ni1B C1B N2B C3B -165.8(3)
Ni1B C1B N2B C4B 30.8(5)
Ni1B N3B C28B C29B -175.8(5)
Ni1B N3B C32B C31B 145.6(14)
Ni1B N3B C32B C33B -35.3(18)
Ni1B N4B C37B C38B 175.9(3)
Ni1B N4B C44B C39B -177.2(3)
Ni1B N4B C44B C43B 1.9(6)
Ni1B C28B C29B C30B -163.3(12)
N1B C1B N2B C3B 0.5(4)
N1B C1B N2B C4B -162.9(4)
N1B C2B C3B N2B 0.2(5)
N1B C16B C17B C18B 179.4(4)
N1B C16B C17B C22B 2.7(6)
N1B C16B C21B C20B 179.0(4)
N1B C16B C21B C25B -6.1(6)
C1B Ni1B C28B N3B -173.7(2)
C1B Ni1B C28B C29B -7.4(14)
C1B N1B C2B C3B 0.1(5)
C1B N1B C16B C17B 111.7(5)
C1B N1B C16B C21B -68.8(5)
C1B N2B C3B C2B -0.5(5)
C1B N2B C4B C5B 89.5(5)
C1B N2B C4B C9B -89.4(5)
N2B C4B C5B C6B -178.6(3)
N2B C4B C5B C10B 2.0(6)
N2B C4B C9B C8B 178.5(4)
N2B C4B C9B C13B -1.5(6)
C2B N1B C1B Ni1B 165.2(3)
C2B N1B C1B N2B -0.4(4)
C2B N1B C16B C17B -79.0(5)
C2B N1B C16B C21B 100.5(5)
N3B Ni1B C1B N1B -77.8(5)
N3B Ni1B C1B N2B 84.9(4)
N3B Ni1B C28B C29B 166.3(15)
N3B C28B C29B C30B 1.2(6)
N3B C32B C33B C34B -74.2(5)
N3B C32B C33B C35B 165.4(4)
N3B C32B C33B C36B 44.4(5)
C3B N2B C4B C5B -72.0(5)
C3B N2B C4B C9B 109.1(5)
N4B Ni1B C1B N1B 109.9(4)
N4B Ni1B C1B N2B -87.4(4)
N4B Ni1B C28B N3B 5.1(5)
N4B Ni1B C28B C29B 171.3(12)
N4B C37B C38B C39B 0.0(5)
C4B N2B C3B C2B 162.9(4)
C4B C5B C6B C7B 0.0(6)
C4B C5B C10B C11B 104.5(5)
C4B C5B C10B C12B -131.6(4)
C4B C9B C13B C14B -109.0(5)
C4B C9B C13B C15B 126.8(4)
C5B C4B C9B C8B -0.4(6)
C5B C4B C9B C13B 179.7(4)
C5B C6B C7B C8B -0.1(7)
C6B C5B C10B C11B -74.8(5)
C6B C5B C10B C12B 49.1(5)
C6B C7B C8B C9B 0.0(7)
C7B C8B C9B C4B 0.2(6)
C7B C8B C9B C13B -179.9(4)
C8B C9B C13B C14B 71.1(5)
C8B C9B C13B C15B -53.1(5)
C9B C4B C5B C6B 0.3(6)
C9B C4B C5B C10B -179.1(4)
C10B C5B C6B C7B 179.4(4)
C16B N1B C1B Ni1B -24.4(6)
C16B N1B C1B N2B 170.1(4)
C16B N1B C2B C3B -170.6(4)
C16B C17B C18B C19B 1.4(6)
C16B C17B C22B C23B 99.9(5)
C16B C17B C22B C24B -137.5(4)
C16B C21B C25B C26B 161.8(4)
C16B C21B C25B C27B -75.2(5)
C17B C16B C21B C20B -1.6(6)
C17B C16B C21B C25B 173.3(4)
C17B C18B C19B C20B -1.2(7)
C18B C17B C22B C23B -76.6(5)
C18B C17B C22B C24B 45.9(6)
C18B C19B C20B C21B -0.6(7)
C19B C20B C21B C16B 1.9(6)
C19B C20B C21B C25B -173.1(4)
C20B C21B C25B C26B -23.5(6)
C20B C21B C25B C27B 99.5(5)
C21B C16B C17B C18B 0.0(6)
C21B C16B C17B C22B -176.7(4)
C22B C17B C18B C19B 178.2(4)
C28B Ni1B C1B N1B -70.8(4)
C28B Ni1B C1B N2B 91.9(4)
C28B N3B C32B C31B 3.3(6)
C28B N3B C32B C33B -177.6(4)
C28B C29B C30B C31B 0.8(7)
C29B C30B C31B C32B -0.8(7)
C30B C31B C32B N3B -1.2(6)
C30B C31B C32B C33B 179.9(4)
C31B C32B C33B C34B 104.8(5)
C31B C32B C33B C35B -15.6(6)
C31B C32B C33B C36B -136.6(5)
C32B N3B C28B Ni1B 172.4(4)
C32B N3B C28B C29B -3.4(7)
C37B N4B C44B C39B -1.5(5)
C37B N4B C44B C43B 177.7(4)
C37B C38B C39B C40B 177.1(5)
C37B C38B C39B C44B -0.9(5)
C38B C39B C40B C41B -179.1(5)
C38B C39B C44B N4B 1.5(5)
C38B C39B C44B C43B -177.8(4)
C39B C40B C41B C42B -2.0(7)
C40B C39B C44B N4B -176.9(4)
C40B C39B C44B C43B 3.9(6)
C40B C41B C42B C43B 3.1(7)
C41B C42B C43B C44B -0.7(7)
C42B C43B C44B N4B 178.1(4)
C42B C43B C44B C39B -2.8(7)
C44B N4B C37B C38B 0.9(5)
C44B C39B C40B C41B -1.4(6)
